data_1563634
loop_
_publ_author_name
'Zubkov, Vladimir G.'
'Tarakina, Nadezda V.'
'Leonidov, Ivan I.'
'Tyutyunnik, Alexander P.'
'Surat, Ludmila L.'
'Melkozerova, Marina A.'
'Zabolotskaya, Elena V.'
'Kellerman, Dina G.'

_publ_section_title
;
 Synthesis and crystal structure of Ln2M2+Ge4O12, Ln=rare-earth element or
 Y; M=Ca, Mn, Zn
;
_journal_issue 5
_journal_name_full 'Journal of Solid State Chemistry'
_journal_page_first 1186
_journal_page_last 1193
_journal_paper_doi 10.1016/j.jssc.2010.03.027
_journal_volume 183
_journal_year 2010
_chemical_formula_sum 'Ge2 Lu2 O7'
_chemical_formula_weight 607.11
_space_group_IT_number 92
_space_group_name_Hall 'P 4abw 2nw'
_space_group_name_H-M_alt 'P 41 21 2'
_symmetry_cell_setting tetragonal
_symmetry_space_group_name_H-M 'P 41 21 2'
_cell_angle_alpha 90.0
_cell_angle_beta 90.0
_cell_angle_gamma 90.0
_cell_formula_units_Z 4
_cell_length_a 6.72791(21)
_cell_length_b 6.72791
_cell_length_c 12.2192(6)
_cell_volume 553.10(3)
_diffrn_radiation_polarisn_ratio 0.8
_diffrn_radiation_probe x-ray
_diffrn_radiation_wavelength 1.54056
_exptl_absorpt_correction_T_max 3.73470
_exptl_absorpt_correction_T_min 1.86897
_exptl_absorpt_process_details
;   GSAS Absorption/surface roughness correction: function number 4
 Flat plate transmission absorption correction
Terms =    -0.40345         0.0000    
Correction is refined.
;
_pd_calc_method 'Rietveld Refinement'
_pd_meas_2theta_range_inc 0.02
_pd_meas_2theta_range_max 119.98
_pd_meas_2theta_range_min 5.0
_pd_meas_number_of_points 5750
_pd_proc_2theta_range_inc 0.02
_pd_proc_2theta_range_max 119.95322
_pd_proc_2theta_range_min 4.97322
_pd_proc_info_datetime 2010-02-27T12:28:24
_pd_proc_ls_background_function
;   GSAS Background function number 1 with 36 terms.
 Shifted Chebyshev function of 1st kind
      1:    1744.56     2:   -1165.81     3:    753.784     4:   -392.443    
      5:    107.438     6:    9.59631     7:   -36.3147     8:    16.6139    
      9:    1.01282    10:   -20.8820    11:    1.96294    12:    8.26891    
     13:   -14.8965    14:    9.53293    15:   -13.1690    16:   -7.20140    
     17:    19.5124    18:   -17.6684    19:   -3.78013    20:    15.1930    
     21:   -19.6539    22:    22.4970    23:   -18.5923    24:    6.54791    
     25:    10.8121    26:   -14.7646    27:    17.3577    28:   -6.95230    
     29:    3.33668    30:    12.2815    31:   -12.1847    32:    13.1542    
     33:   -2.75204    34:   -6.56799    35:    11.5404    36:   -2.53151    
;
_pd_proc_ls_prof_R_factor 0.0229
_pd_proc_ls_prof_wR_expected 0.0227
_pd_proc_ls_prof_wR_factor 0.0301
_pd_proc_number_of_points 5750
_refine_ls_R_Fsqd_factor 0.02407
_reflns_d_resolution_high 0.891
_reflns_d_resolution_low 6.933
_reflns_limit_h_max 11
_reflns_limit_h_min 0
_reflns_limit_k_max 7
_reflns_limit_k_min 0
_reflns_limit_l_max 14
_reflns_limit_l_min 0
_reflns_number_total 484
_cod_data_source_file LU2MNGE4O12.cif
_cod_data_source_block LU2MNGE4O12_phase_2
_cod_depositor_comments
;
The following automatic conversions were performed:

data item '_geom_angle_publ_flag' value 'N' was changed to 'n' in
accordance with the built-in table derived from the CIF Core
dictionary named 'cif_core.dic' version 2.4.5 last updated on
2014-11-21 (40 times).

data item '_geom_bond_publ_flag' value 'N' was changed to 'n' in
accordance with the built-in table derived from the CIF Core
dictionary named 'cif_core.dic' version 2.4.5 last updated on
2014-11-21 (30 times).

Automatic conversion script
Id: cif_fix_values 8369 2020-08-20 11:38:08Z andrius 
;
_cod_original_cell_volume 553.10(4)
_cod_database_code 1563634
_gsas_exptl_extinct_corr_t_min 1.00000
_gsas_exptl_extinct_corr_t_max 1.00000

loop_
_symmetry_equiv_pos_site_id
_symmetry_equiv_pos_as_xyz
1 +x,+y,+z
2 -y+1/2,+x+1/2,+z+1/4
3 -x,-y,+z+1/2
4 +y+1/2,-x+1/2,+z+3/4
5 -x+1/2,+y+1/2,-z+1/4
6 -y,-x,-z+1/2
7 +x+1/2,-y+1/2,-z+3/4
8 +y,+x,-z

loop_
_atom_site_type_symbol
_atom_site_label
_atom_site_fract_x
_atom_site_fract_y
_atom_site_fract_z
_atom_site_occupancy
_atom_site_thermal_displace_type
_atom_site_U_iso_or_equiv
_atom_site_symmetry_multiplicity
Lu Lu 0.8782 0.35 0.6351 1.0 Uiso 0.025 8
Ge Ge 0.4018 0.345 0.6291 1.0 Uiso 0.025 8
O O1 0.0635 0.3368 0.0712 1.0 Uiso 0.025 8
O O2 0.357 0.1889 0.2956 1.0 Uiso 0.025 8
O O3 0.4246 0.4717 0.1249 1.0 Uiso 0.025 8
O O4 0.696 0.696 0.0 1.0 Uiso 0.025 4

loop_
_atom_type_symbol
_atom_type_scat_dispersion_real
_atom_type_scat_dispersion_imag
_atom_type_scat_Cromer_Mann_a1
_atom_type_scat_Cromer_Mann_a2
_atom_type_scat_Cromer_Mann_a3
_atom_type_scat_Cromer_Mann_a4
_atom_type_scat_Cromer_Mann_b1
_atom_type_scat_Cromer_Mann_b2
_atom_type_scat_Cromer_Mann_b3
_atom_type_scat_Cromer_Mann_b4
_atom_type_scat_Cromer_Mann_c
_atom_type_scat_source
Mn 0.000 0.000 11.2819 5.34090 7.35730 0.34320 3.01930 17.8674 2.24410 83.7543 1.08960 International_Tables_Vol_C
Lu 0.000 0.000 28.9476 1.90182 15.2208 9.98519 15.1000 0.26103 3.71601 84.3298 7.97628 International_Tables_Vol_C
Ge 0.000 0.000 16.0816 2.85090 6.37470 0.25160 3.70680 11.4468 3.68300 54.7625 2.13130 International_Tables_Vol_C
O 0.000 0.000 3.04850 13.2771 2.28680 5.70110 1.54630 0.32390 0.86700 32.9089 0.25080 International_Tables_Vol_C

loop_
_geom_angle_atom_site_label_1
_geom_angle_atom_site_label_2
_geom_angle_atom_site_label_3
_geom_angle
_geom_angle_site_symmetry_1
_geom_angle_site_symmetry_2
_geom_angle_site_symmetry_3
_geom_angle_publ_flag
O1 Lu O1 97.0145(18) 3_665 . 4_555 n
O1 Lu O1 132.67470(20) 3_665 . 7_555 n
O1 Lu O2 77.3090(15) 3_665 . 7_555 n
O1 Lu O2 87.1264(9) 3_665 . 8_656 n
O1 Lu O3 70.238 3_665 . 3_665 n
O1 Lu O3 150.3705(10) 3_665 . 7_555 n
O1 Lu O1 79.6239(8) 4_555 . 7_555 n
O1 Lu O2 167.0991(7) 4_555 . 7_555 n
O1 Lu O2 75.1039(16) 4_555 . 8_656 n
O1 Lu O3 79.8919(9) 4_555 . 3_665 n
O1 Lu O3 108.2867(7) 4_555 . 7_555 n
O1 Lu O2 95.6036(11) 7_555 . 7_555 n
O1 Lu O2 135.2013(14) 7_555 . 8_656 n
O1 Lu O3 62.66190(20) 7_555 . 3_665 n
O1 Lu O3 68.81690(20) 7_555 . 7_555 n
O2 Lu O2 115.7072(10) 7_555 . 8_656 n
O2 Lu O3 87.26360(20) 7_555 . 3_665 n
O2 Lu O3 80.66270(20) 7_555 . 7_555 n
O2 Lu O3 143.7619(4) 8_656 . 3_665 n
O2 Lu O3 84.80740(20) 8_656 . 7_555 n
O3 Lu O3 128.3487 3_665 . 7_555 n
O1 Ge O2 111.6584(20) 7_555 . 8_556 n
O1 Ge O3 95.2007 7_555 . 3_665 n
O1 Ge O4 116.2386(8) 7_555 . 3_665 n
O2 Ge O3 124.0259(5) 8_556 . 3_665 n
O2 Ge O4 100.3717(27) 8_556 . 3_665 n
O3 Ge O4 110.4459(13) 3_665 . 3_665 n
Lu O1 Lu 100.2593(17) 2_544 . 3_664 n
Lu O1 Lu 93.1972(12) 2_544 . 7_455 n
Lu O1 Ge 124.79050(30) 2_544 . 7_455 n
Lu O1 Lu 104.1076(7) 3_664 . 7_455 n
Lu O1 Ge 129.4349(17) 3_664 . 7_455 n
Lu O1 Ge 95.7657(6) 7_455 . 7_455 n
Lu O2 Lu 105.3365(16) 7_455 . 8_546 n
Lu O2 Ge 129.5504(12) 7_455 . 8_556 n
Lu O2 Ge 125.1088(28) 8_546 . 8_556 n
Lu O3 Lu 112.3966 3_664 . 7_455 n
Lu O3 Ge 102.8343 3_664 . 3_664 n
Lu O3 Ge 144.7682 7_455 . 3_664 n
Ge O4 Ge 135.1600(24) 3_664 . 6_665 n

loop_
_geom_bond_atom_site_label_1
_geom_bond_atom_site_label_2
_geom_bond_distance
_geom_bond_site_symmetry_1
_geom_bond_site_symmetry_2
_geom_bond_publ_flag
Lu Lu 3.56534(14) . 2_645 n
Lu Lu 3.56534(14) . 4_564 n
Lu Lu 3.78852(12) . 5_646 n
Lu Lu 3.78852(12) . 5_656 n
Lu Lu 3.54951(12) . 6_666 n
Lu Ge 3.20619(10) . 1_555 n
Lu O1 2.28117(6) . 3_665 n
Lu O1 2.36374(11) . 4_555 n
Lu O1 2.51942(7) . 7_555 n
Lu O2 2.22803(11) . 7_555 n
Lu O2 2.25585(6) . 8_656 n
Lu O3 2.36744(7) . 3_665 n
Lu O3 2.19018(7) . 7_555 n
Ge Lu 3.20619(10) . 1_555 n
Ge O1 1.74596(5) . 7_555 n
Ge O2 1.70435(5) . 8_556 n
Ge O3 1.69930(5) . 3_665 n
Ge O4 1.73134(8) . 3_665 n
O1 Lu 2.36374(11) . 2_544 n
O1 Lu 2.28117(6) . 3_664 n
O1 Lu 2.51942(7) . 7_455 n
O1 Ge 1.74596(5) . 7_455 n
O2 Lu 2.22803(11) . 7_455 n
O2 Lu 2.25585(6) . 8_546 n
O2 Ge 1.70435(5) . 8_556 n
O3 Lu 2.36744(7) . 3_664 n
O3 Lu 2.19018(7) . 7_455 n
O3 Ge 1.69930(5) . 3_664 n
O4 Ge 1.73134(8) . 3_664 n
O4 Ge 1.73134(8) . 6_665 n
